data_4332260
loop_
_publ_author_name
'Lopez, Nazario'
'Vos, Thomas E.'
'Arif, Atta M.'
'Shum, William W.'
'Noveron, Juan C.'
'Miller, Joel S.'

_publ_section_title
;
 Structure and Magnetic Properties of a Hydroxo-Bridged Copper(II)
 Distorted Cubane Stabilized via Supramolecular Hydrogen Bonding with an
 Ionic Hexafluoroacetylacetonate
;
_journal_issue 11
_journal_name_full 'Inorganic Chemistry'
_journal_page_first 4325
_journal_page_last 4327
_journal_paper_doi 10.1021/ic060167e
_journal_volume 45
_journal_year 2006
_chemical_formula_sum 'C22 H28 Cu2 F12 O10'
_chemical_formula_weight 807.52
_chemical_name_systematic
; 
 ? 
;
_space_group_IT_number 15
_symmetry_cell_setting monoclinic
_symmetry_space_group_name_Hall '-C 2yc'
_symmetry_space_group_name_H-M 'C 1 2/c 1'
_atom_sites_solution_hydrogens geom
_atom_sites_solution_primary direct
_atom_sites_solution_secondary difmap
_audit_creation_method SHELXL-97
_cell_angle_alpha 90.00
_cell_angle_beta 110.1297(14)
_cell_angle_gamma 90.00
_cell_formula_units_Z 8
_cell_length_a 24.7528(7)
_cell_length_b 14.8648(4)
_cell_length_c 18.6915(3)
_cell_measurement_reflns_used 7295
_cell_measurement_temperature 150(1)
_cell_measurement_theta_max 27.485
_cell_measurement_theta_min 1.018
_cell_volume 6457.3(3)
_computing_cell_refinement DENZO-SMN
_computing_data_collection 'Nonius COLLECT'
_computing_data_reduction DENZO-SMN
_computing_molecular_graphics 'WinGX, Ortep3'
_computing_structure_refinement 'SHELXL-97 (Sheldrick, 1997)'
_computing_structure_solution SIR97
_diffrn_ambient_temperature 150(1)
_diffrn_measured_fraction_theta_full 0.994
_diffrn_measured_fraction_theta_max 0.994
_diffrn_measurement_device_type 'Nonius KappaCCD Diffractometer'
_diffrn_measurement_method 'Phi plus Omega scan'
_diffrn_radiation_monochromator graphite
_diffrn_radiation_source 'fine-focus sealed tube'
_diffrn_radiation_type MoK\a
_diffrn_radiation_wavelength 0.71073
_diffrn_reflns_av_R_equivalents 0.0345
_diffrn_reflns_av_sigmaI/netI 0.0526
_diffrn_reflns_limit_h_max 32
_diffrn_reflns_limit_h_min -31
_diffrn_reflns_limit_k_max 17
_diffrn_reflns_limit_k_min -19
_diffrn_reflns_limit_l_max 24
_diffrn_reflns_limit_l_min -24
_diffrn_reflns_number 13225
_diffrn_reflns_theta_full 27.48
_diffrn_reflns_theta_max 27.48
_diffrn_reflns_theta_min 1.81
_exptl_absorpt_coefficient_mu 1.434
_exptl_absorpt_correction_T_max 0.8699
_exptl_absorpt_correction_T_min 0.7625
_exptl_absorpt_correction_type multi-scan
_exptl_absorpt_process_details 'DENZO-SMN (Otwinowski & Minor, 1997)'
_exptl_crystal_colour purple
_exptl_crystal_density_diffrn 1.661
_exptl_crystal_density_method 'not measured'
_exptl_crystal_description plate
_exptl_crystal_F_000 3248
_exptl_crystal_size_max 0.20
_exptl_crystal_size_mid 0.15
_exptl_crystal_size_min 0.10
_refine_diff_density_max 1.042
_refine_diff_density_min -0.725
_refine_diff_density_rms 0.097
_refine_ls_extinction_method none
_refine_ls_goodness_of_fit_ref 1.039
_refine_ls_hydrogen_treatment mixed
_refine_ls_matrix_type full
_refine_ls_number_parameters 450
_refine_ls_number_reflns 7357
_refine_ls_number_restraints 2
_refine_ls_restrained_S_all 1.039
_refine_ls_R_factor_all 0.0751
_refine_ls_R_factor_gt 0.0517
_refine_ls_shift/su_max 0.001
_refine_ls_shift/su_mean 0.000
_refine_ls_structure_factor_coef Fsqd
_refine_ls_weighting_details 'calc w=1/[\s^2^(Fo^2^)+(0.0731P)^2^+14.1250P] where P=(Fo^2^+2Fc^2^)/3'
_refine_ls_weighting_scheme calc
_refine_ls_wR_factor_gt 0.1314
_refine_ls_wR_factor_ref 0.1458
_reflns_number_gt 5470
_reflns_number_total 7357
_reflns_threshold_expression >2sigma(I)
_cod_data_source_file ic060167esup1.cif
_cod_data_source_block pjs174
_cod_depositor_comments
;
The following automatic conversions were performed:

'_exptl_absorpt_correction_type' value 'Multi-scan' changed to
'multi-scan' according to
/home/saulius/struct/CIF-dictionaries/cif_core.dic dictionary named
'cif_core.dic' version 2.4.2 from 2011-04-26.

Automatic conversion script
Id: cif_fix_values 1891 2012-01-12 08:04:46Z andrius 
;
_cod_original_sg_symbol_H-M C2/c
_cod_database_code 4332260

loop_
_symmetry_equiv_pos_as_xyz
'x, y, z'
'-x, y, -z+1/2'
'x+1/2, y+1/2, z'
'-x+1/2, y+1/2, -z+1/2'
'-x, -y, -z'
'x, -y, z-1/2'
'-x+1/2, -y+1/2, -z'
'x+1/2, -y+1/2, z-1/2'

loop_
_atom_site_label
_atom_site_type_symbol
_atom_site_fract_x
_atom_site_fract_y
_atom_site_fract_z
_atom_site_U_iso_or_equiv
_atom_site_adp_type
_atom_site_occupancy
_atom_site_symmetry_multiplicity
_atom_site_calc_flag
_atom_site_refinement_flags
_atom_site_disorder_assembly
_atom_site_disorder_group
Cu1 Cu 0.063279(17) 0.09646(3) 0.74964(2) 0.02499(13) Uani 1 1 d . . .
Cu2 Cu -0.008992(17) -0.05841(3) 0.66277(2) 0.02411(13) Uani 1 1 d . . .
F4 F 0.21644(13) 0.40680(19) 0.33265(19) 0.0697(8) Uani 1 1 d . . .
F5 F 0.12947(16) 0.4142(2) 0.3292(2) 0.0842(11) Uani 1 1 d . . .
F6 F 0.14832(16) 0.3872(2) 0.22772(18) 0.0817(10) Uani 1 1 d . . .
F7 F 0.17747(14) 0.1885(2) 0.16862(14) 0.0675(8) Uani 1 1 d . . .
F8 F 0.20486(13) 0.0896(2) 0.10635(17) 0.0653(8) Uani 1 1 d . . .
F9 F 0.13076(14) 0.0649(2) 0.13739(16) 0.0668(8) Uani 1 1 d . . .
F10 F 0.08592(15) 0.43849(19) 0.03818(19) 0.0745(9) Uani 1 1 d . . .
F11 F 0.0754(2) 0.4430(2) -0.0810(3) 0.1167(17) Uani 1 1 d . . .
F12 F 0.00342(17) 0.4167(3) -0.0469(2) 0.0963(12) Uani 1 1 d . . .
O1 O 0.06043(9) -0.03508(16) 0.74933(12) 0.0236(5) Uani 1 1 d D . .
O2 O -0.00879(10) 0.07351(16) 0.66693(12) 0.0245(5) Uani 1 1 d D . .
O3 O 0.06037(14) 0.2259(2) 0.72703(19) 0.0524(8) Uani 1 1 d . . .
O4 O 0.13588(13) 0.1080(2) 0.83790(16) 0.0449(7) Uani 1 1 d . . .
O5 O 0.00813(13) -0.1873(2) 0.66397(16) 0.0450(7) Uani 1 1 d . . .
O6 O -0.08305(13) -0.0723(2) 0.57762(16) 0.0433(7) Uani 1 1 d . . .
O7 O 0.17958(13) 0.0763(2) 0.35308(18) 0.0472(7) Uani 1 1 d . . .
O8 O 0.11330(12) 0.2356(2) 0.29195(16) 0.0472(7) Uani 1 1 d . . .
O9 O 0.10424(13) 0.11011(18) -0.01616(15) 0.0414(7) Uani 1 1 d . . .
O10 O 0.04488(13) 0.2642(2) -0.09642(16) 0.0482(7) Uani 1 1 d . . .
C1 C 0.0825(2) 0.3853(3) 0.7369(3) 0.0613(13) Uani 1 1 d . . .
H1A H 0.1107 0.4074 0.7149 0.092 Uiso 1 1 calc R . .
H1B H 0.0848 0.4215 0.7817 0.092 Uiso 1 1 calc R . .
H1C H 0.0437 0.3902 0.6989 0.092 Uiso 1 1 calc R . .
C2 C 0.09504(18) 0.2889(2) 0.7599(2) 0.0389(9) Uani 1 1 d . . .
C3 C 0.14917(17) 0.2721(3) 0.8261(2) 0.0402(9) Uani 1 1 d . . .
H3A H 0.1407 0.2844 0.8733 0.048 Uiso 1 1 calc R . .
H3B H 0.1780 0.3171 0.8237 0.048 Uiso 1 1 calc R . .
C4 C 0.17745(15) 0.1792(3) 0.8347(2) 0.0329(8) Uani 1 1 d . . .
C5 C 0.19723(18) 0.1582(3) 0.7680(2) 0.0440(10) Uani 1 1 d . . .
H5A H 0.2147 0.0982 0.7748 0.066 Uiso 1 1 calc R . .
H5B H 0.2256 0.2030 0.7658 0.066 Uiso 1 1 calc R . .
H5C H 0.1641 0.1597 0.7205 0.066 Uiso 1 1 calc R . .
C6 C 0.22897(18) 0.1777(3) 0.9097(2) 0.0467(10) Uani 1 1 d . . .
H6A H 0.2157 0.1908 0.9523 0.070 Uiso 1 1 calc R . .
H6B H 0.2571 0.2232 0.9078 0.070 Uiso 1 1 calc R . .
H6C H 0.2470 0.1181 0.9168 0.070 Uiso 1 1 calc R . .
C7 C -0.00353(19) -0.3480(3) 0.6410(2) 0.0428(9) Uani 1 1 d . . .
H7A H 0.0067 -0.3739 0.5992 0.064 Uiso 1 1 calc R . .
H7B H -0.0358 -0.3817 0.6469 0.064 Uiso 1 1 calc R . .
H7C H 0.0297 -0.3515 0.6883 0.064 Uiso 1 1 calc R . .
C8 C -0.02064(15) -0.2519(2) 0.62357(19) 0.0304(7) Uani 1 1 d . . .
C9 C -0.07531(16) -0.2355(2) 0.5566(2) 0.0331(8) Uani 1 1 d . . .
H9A H -0.1082 -0.2491 0.5735 0.040 Uiso 1 1 calc R . .
H9B H -0.0764 -0.2798 0.5166 0.040 Uiso 1 1 calc R . .
C10 C -0.08583(15) -0.1430(2) 0.51939(18) 0.0297(7) Uani 1 1 d . . .
C11 C -0.04190(18) -0.1195(3) 0.4819(2) 0.0389(9) Uani 1 1 d . . .
H11A H -0.0496 -0.0588 0.4603 0.058 Uiso 1 1 calc R . .
H11B H -0.0447 -0.1628 0.4413 0.058 Uiso 1 1 calc R . .
H11C H -0.0031 -0.1217 0.5201 0.058 Uiso 1 1 calc R . .
C12 C -0.14668(17) -0.1420(3) 0.4587(2) 0.0403(9) Uani 1 1 d . . .
H12A H -0.1752 -0.1535 0.4832 0.060 Uiso 1 1 calc R . .
H12B H -0.1495 -0.1887 0.4207 0.060 Uiso 1 1 calc R . .
H12C H -0.1540 -0.0830 0.4337 0.060 Uiso 1 1 calc R . .
C14 C 0.21881(18) 0.1331(3) 0.3661(2) 0.0444(10) Uani 1 1 d . . .
C15 C 0.21467(17) 0.2255(3) 0.3533(2) 0.0398(9) Uani 1 1 d . . .
H15 H 0.2488 0.2606 0.3707 0.048 Uiso 1 1 calc R . .
C16 C 0.16248(17) 0.2685(3) 0.3161(2) 0.0369(8) Uani 1 1 d . . .
C17 C 0.1647(2) 0.3699(3) 0.3018(3) 0.0507(11) Uani 1 1 d . . .
C18 C 0.15843(19) 0.1285(3) 0.1129(2) 0.0438(10) Uani 1 1 d . . .
C19 C 0.11962(16) 0.1669(3) 0.0363(2) 0.0358(8) Uani 1 1 d . . .
C20 C 0.10588(17) 0.2580(3) 0.0337(2) 0.0374(9) Uani 1 1 d . . .
H20 H 0.1214 0.2934 0.0785 0.045 Uiso 1 1 calc R . .
C21 C 0.06974(18) 0.2991(3) -0.0333(2) 0.0416(9) Uani 1 1 d . . .
C22 C 0.0594(3) 0.4000(4) -0.0299(3) 0.0619(13) Uani 1 1 d . . .
F1 F 0.3188(4) 0.1478(6) 0.4429(6) 0.083(2) Uiso 0.40 1 d P A 1
F2 F 0.2759(4) 0.0465(7) 0.4757(6) 0.081(3) Uiso 0.40 1 d P A 1
F3 F 0.2875(3) 0.0236(5) 0.3600(6) 0.0399(16) Uiso 0.40 1 d P A 1
F1' F 0.3230(3) 0.1463(4) 0.4009(5) 0.0433(14) Uiso 0.40 1 d P A 2
F2' F 0.3004(6) 0.1009(9) 0.4731(7) 0.112(3) Uiso 0.40 1 d P A 2
F3' F 0.2897(4) 0.0196(7) 0.3924(7) 0.085(3) Uiso 0.40 1 d P A 2
F1" F 0.3192(5) 0.1489(7) 0.3644(7) 0.033(2) Uiso 0.20 1 d P A 3
F2" F 0.2904(7) 0.0410(11) 0.4526(10) 0.055(4) Uiso 0.20 1 d P A 3
F3" F 0.2858(8) 0.0386(13) 0.3308(11) 0.070(6) Uiso 0.20 1 d P A 3
C13' C 0.2838(7) 0.0945(10) 0.3802(9) 0.040(3) Uiso 0.30 1 d P A 3
C13 C 0.2787(4) 0.0928(6) 0.4074(5) 0.057(2) Uiso 0.70 1 d P A .
H1 H 0.0906(15) -0.067(3) 0.770(3) 0.071(18) Uiso 1 1 d D . .
H2 H -0.0241(16) 0.104(2) 0.6263(15) 0.035(11) Uiso 1 1 d D . .
H4 H 0.120(4) 0.113(5) 0.887(5) 0.043 Uiso 0.52(4) 1 d P B 1
H4A H 0.162(4) 0.041(6) 0.845(5) 0.043 Uiso 0.48(4) 1 d P B 2
H6 H -0.118(4) -0.084(5) 0.603(5) 0.043 Uiso 0.52(4) 1 d P B 1
H6D H -0.095(4) -0.004(6) 0.546(5) 0.043 Uiso 0.48(4) 1 d P B 2

loop_
_atom_site_aniso_label
_atom_site_aniso_U_11
_atom_site_aniso_U_22
_atom_site_aniso_U_33
_atom_site_aniso_U_23
_atom_site_aniso_U_13
_atom_site_aniso_U_12
Cu1 0.0238(2) 0.0232(2) 0.0266(2) -0.00203(15) 0.00700(17) -0.00355(16)
Cu2 0.0227(2) 0.0231(2) 0.0237(2) -0.00285(15) 0.00446(16) -0.00083(16)
F4 0.0560(18) 0.0438(16) 0.100(2) -0.0007(15) 0.0154(17) -0.0104(13)
F5 0.087(2) 0.0539(18) 0.135(3) 0.0074(19) 0.068(2) 0.0164(17)
F6 0.094(3) 0.078(2) 0.0637(18) 0.0283(16) 0.0143(18) -0.0077(19)
F7 0.086(2) 0.0655(18) 0.0351(13) -0.0144(12) 0.0011(13) -0.0092(16)
F8 0.0499(17) 0.079(2) 0.0638(17) 0.0066(15) 0.0152(14) 0.0108(15)
F9 0.077(2) 0.072(2) 0.0516(15) 0.0112(14) 0.0234(15) -0.0227(16)
F10 0.088(2) 0.0460(17) 0.085(2) -0.0222(15) 0.0238(18) -0.0041(15)
F11 0.214(5) 0.049(2) 0.123(3) 0.017(2) 0.106(4) 0.009(2)
F12 0.083(3) 0.102(3) 0.089(2) -0.027(2) 0.0097(19) 0.043(2)
O1 0.0205(12) 0.0233(12) 0.0238(11) -0.0001(9) 0.0033(9) 0.0007(10)
O2 0.0249(12) 0.0249(12) 0.0210(11) 0.0017(9) 0.0044(10) 0.0001(9)
O3 0.0517(19) 0.0421(17) 0.0632(19) 0.0017(15) 0.0195(16) -0.0040(15)
O4 0.0409(16) 0.0493(18) 0.0414(15) -0.0019(13) 0.0100(13) -0.0109(14)
O5 0.0447(17) 0.0416(16) 0.0465(16) -0.0044(13) 0.0127(13) 0.0002(13)
O6 0.0368(16) 0.0499(18) 0.0385(14) -0.0086(13) 0.0069(13) -0.0019(13)
O7 0.0371(17) 0.0419(16) 0.0620(18) -0.0048(14) 0.0165(14) -0.0104(13)
O8 0.0290(15) 0.0583(19) 0.0495(16) -0.0028(14) 0.0072(13) -0.0070(14)
O9 0.0511(17) 0.0386(15) 0.0338(13) -0.0107(11) 0.0138(13) -0.0078(13)
O10 0.0476(18) 0.0539(19) 0.0390(15) -0.0048(13) 0.0096(13) -0.0038(15)
C1 0.065(3) 0.032(2) 0.078(3) -0.003(2) 0.013(3) -0.004(2)
C2 0.046(2) 0.0246(19) 0.048(2) -0.0038(16) 0.0178(19) -0.0096(17)
C3 0.039(2) 0.034(2) 0.047(2) -0.0118(17) 0.0144(18) -0.0090(17)
C4 0.0273(18) 0.035(2) 0.0356(18) -0.0079(15) 0.0096(15) -0.0119(15)
C5 0.040(2) 0.052(3) 0.045(2) -0.0030(19) 0.0210(19) -0.0035(19)
C6 0.036(2) 0.056(3) 0.043(2) -0.009(2) 0.0073(18) -0.015(2)
C7 0.047(2) 0.028(2) 0.049(2) 0.0001(17) 0.0107(19) 0.0012(18)
C8 0.0335(19) 0.0250(17) 0.0337(18) -0.0062(14) 0.0127(15) -0.0051(15)
C9 0.033(2) 0.0323(19) 0.0297(17) -0.0009(14) 0.0058(15) -0.0080(16)
C10 0.0289(18) 0.0330(19) 0.0256(16) -0.0059(14) 0.0073(14) -0.0060(15)
C11 0.042(2) 0.043(2) 0.0337(18) -0.0012(16) 0.0155(17) -0.0018(18)
C12 0.035(2) 0.047(2) 0.0298(18) -0.0051(17) 0.0004(16) -0.0077(18)
C14 0.033(2) 0.043(2) 0.050(2) -0.0081(19) 0.0056(18) -0.0071(19)
C15 0.028(2) 0.042(2) 0.044(2) -0.0079(17) 0.0060(17) -0.0104(17)
C16 0.035(2) 0.044(2) 0.0307(18) -0.0045(16) 0.0095(16) -0.0071(17)
C17 0.041(2) 0.052(3) 0.058(3) 0.004(2) 0.016(2) 0.002(2)
C18 0.049(3) 0.045(2) 0.039(2) -0.0057(18) 0.0167(19) -0.009(2)
C19 0.032(2) 0.043(2) 0.0345(18) -0.0085(16) 0.0139(16) -0.0103(17)
C20 0.039(2) 0.041(2) 0.0338(18) -0.0126(16) 0.0138(17) -0.0074(18)
C21 0.039(2) 0.041(2) 0.049(2) -0.0078(18) 0.0207(19) -0.0073(18)
C22 0.074(4) 0.054(3) 0.059(3) -0.001(2) 0.025(3) 0.010(3)

loop_
_atom_type_symbol
_atom_type_description
_atom_type_scat_dispersion_real
_atom_type_scat_dispersion_imag
_atom_type_scat_source
C C 0.0033 0.0016 'International Tables Vol C Tables 4.2.6.8 and 6.1.1.4'
H H 0.0000 0.0000 'International Tables Vol C Tables 4.2.6.8 and 6.1.1.4'
O O 0.0106 0.0060 'International Tables Vol C Tables 4.2.6.8 and 6.1.1.4'
F F 0.0171 0.0103 'International Tables Vol C Tables 4.2.6.8 and 6.1.1.4'
Cu Cu 0.3201 1.2651 'International Tables Vol C Tables 4.2.6.8 and 6.1.1.4'

loop_
_geom_angle_atom_site_label_1
_geom_angle_atom_site_label_2
_geom_angle_atom_site_label_3
_geom_angle
_geom_angle_site_symmetry_1
_geom_angle_site_symmetry_3
O2 Cu1 O1 78.48(10) . .
O2 Cu1 O3 92.58(12) . .
O1 Cu1 O3 168.19(12) . .
O2 Cu1 O4 174.36(11) . .
O1 Cu1 O4 96.32(11) . .
O3 Cu1 O4 92.87(13) . .
O2 Cu1 O2 85.71(9) . 2_556
O1 Cu1 O2 80.38(9) . 2_556
O3 Cu1 O2 106.88(11) . 2_556
O4 Cu1 O2 91.30(10) . 2_556
O2 Cu1 Cu2 39.54(7) . .
O1 Cu1 Cu2 39.03(6) . .
O3 Cu1 Cu2 131.20(10) . .
O4 Cu1 Cu2 135.35(9) . .
O2 Cu1 Cu2 83.13(6) 2_556 .
O1 Cu2 O5 92.24(11) . .
O1 Cu2 O2 78.42(10) . .
O5 Cu2 O2 168.06(11) . .
O1 Cu2 O6 174.60(11) . .
O5 Cu2 O6 92.53(12) . .
O2 Cu2 O6 97.17(11) . .
O1 Cu2 O1 86.01(9) . 2_556
O5 Cu2 O1 107.09(10) . 2_556
O2 Cu2 O1 79.92(9) . 2_556
O6 Cu2 O1 90.16(10) . 2_556
O1 Cu2 Cu1 39.35(7) . .
O5 Cu2 Cu1 130.72(9) . .
O2 Cu2 Cu1 39.17(7) . .
O6 Cu2 Cu1 136.34(9) . .
O1 Cu2 Cu1 83.04(6) 2_556 .
Cu2 O1 Cu1 101.62(10) . .
Cu2 O1 Cu2 91.06(9) . 2_556
Cu1 O1 Cu2 99.65(9) . 2_556
Cu2 O1 H1 131(4) . .
Cu1 O1 H1 122(4) . .
Cu2 O1 H1 102(4) 2_556 .
Cu1 O2 Cu2 101.29(11) . .
Cu1 O2 Cu1 91.45(8) . 2_556
Cu2 O2 Cu1 99.94(9) . 2_556
Cu1 O2 H2 128(3) . .
Cu2 O2 H2 120(3) . .
Cu1 O2 H2 109(3) 2_556 .
C2 O3 Cu1 130.3(3) . .
C4 O4 Cu1 117.9(2) . .
C4 O4 H4 116(4) . .
Cu1 O4 H4 102(4) . .
C4 O4 H4A 104(4) . .
Cu1 O4 H4A 109(4) . .
H4 O4 H4A 107(6) . .
C8 O5 Cu2 130.8(3) . .
C10 O6 Cu2 117.1(2) . .
C10 O6 H6 111(4) . .
Cu2 O6 H6 108(4) . .
C10 O6 H6D 108(4) . .
Cu2 O6 H6D 109(4) . .
H6 O6 H6D 105(6) . .
C2 C1 H1A 109.5 . .
C2 C1 H1B 109.5 . .
H1A C1 H1B 109.5 . .
C2 C1 H1C 109.5 . .
H1A C1 H1C 109.5 . .
H1B C1 H1C 109.5 . .
O3 C2 C1 121.7(4) . .
O3 C2 C3 122.4(4) . .
C1 C2 C3 115.8(4) . .
C2 C3 C4 118.9(3) . .
C2 C3 H3A 107.6 . .
C4 C3 H3A 107.6 . .
C2 C3 H3B 107.6 . .
C4 C3 H3B 107.6 . .
H3A C3 H3B 107.0 . .
O4 C4 C5 108.0(3) . .
O4 C4 C3 110.3(3) . .
C5 C4 C3 111.4(3) . .
O4 C4 C6 108.7(3) . .
C5 C4 C6 110.2(3) . .
C3 C4 C6 108.3(3) . .
C4 C5 H5A 109.5 . .
C4 C5 H5B 109.5 . .
H5A C5 H5B 109.5 . .
C4 C5 H5C 109.5 . .
H5A C5 H5C 109.5 . .
H5B C5 H5C 109.5 . .
C4 C6 H6A 109.5 . .
C4 C6 H6B 109.5 . .
H6A C6 H6B 109.5 . .
C4 C6 H6C 109.5 . .
H6A C6 H6C 109.5 . .
H6B C6 H6C 109.5 . .
C8 C7 H7A 109.5 . .
C8 C7 H7B 109.5 . .
H7A C7 H7B 109.5 . .
C8 C7 H7C 109.5 . .
H7A C7 H7C 109.5 . .
H7B C7 H7C 109.5 . .
O5 C8 C7 122.1(3) . .
O5 C8 C9 121.7(3) . .
C7 C8 C9 116.1(3) . .
C8 C9 C10 119.2(3) . .
C8 C9 H9A 107.5 . .
C10 C9 H9A 107.5 . .
C8 C9 H9B 107.5 . .
C10 C9 H9B 107.5 . .
H9A C9 H9B 107.0 . .
O6 C10 C9 110.1(3) . .
O6 C10 C11 108.1(3) . .
C9 C10 C11 112.4(3) . .
O6 C10 C12 108.4(3) . .
C9 C10 C12 108.4(3) . .
C11 C10 C12 109.3(3) . .
C10 C11 H11A 109.5 . .
C10 C11 H11B 109.5 . .
H11A C11 H11B 109.5 . .
C10 C11 H11C 109.5 . .
H11A C11 H11C 109.5 . .
H11B C11 H11C 109.5 . .
C10 C12 H12A 109.5 . .
C10 C12 H12B 109.5 . .
H12A C12 H12B 109.5 . .
C10 C12 H12C 109.5 . .
H12A C12 H12C 109.5 . .
H12B C12 H12C 109.5 . .
O7 C14 C15 128.9(4) . .
O7 C14 C13 112.7(5) . .
C15 C14 C13 118.1(5) . .
O7 C14 C13' 116.8(6) . .
C15 C14 C13' 112.5(6) . .
C13 C14 C13' 20.2(5) . .
C14 C15 C16 122.6(4) . .
C14 C15 H15 118.7 . .
C16 C15 H15 118.7 . .
O8 C16 C15 128.6(4) . .
O8 C16 C17 114.3(4) . .
C15 C16 C17 117.1(4) . .
F5 C17 F6 107.5(4) . .
F5 C17 F4 107.0(4) . .
F6 C17 F4 106.0(4) . .
F5 C17 C16 110.6(4) . .
F6 C17 C16 110.8(4) . .
F4 C17 C16 114.6(4) . .
F7 C18 F8 106.2(4) . .
F7 C18 F9 107.0(3) . .
F8 C18 F9 106.5(4) . .
F7 C18 C19 115.0(4) . .
F8 C18 C19 111.1(3) . .
F9 C18 C19 110.6(3) . .
O9 C19 C20 128.6(4) . .
O9 C19 C18 113.9(4) . .
C20 C19 C18 117.5(3) . .
C19 C20 C21 121.8(3) . .
C19 C20 H20 119.1 . .
C21 C20 H20 119.1 . .
O10 C21 C20 128.4(4) . .
O10 C21 C22 114.5(4) . .
C20 C21 C22 117.1(4) . .
F11 C22 F12 106.4(5) . .
F11 C22 F10 108.0(5) . .
F12 C22 F10 106.1(4) . .
F11 C22 C21 110.5(4) . .
F12 C22 C21 110.4(5) . .
F10 C22 C21 115.0(4) . .
C13 F1' F2' 41.3(5) . .
C13 F2' F1' 52.1(7) . .
C13' F1" C13 15.2(8) . .
C13 F2" C13' 16.6(8) . .
C13' F3" C13 13.5(9) . .
C13 C13' F3" 135(3) . .
C13 C13' F1" 128(3) . .
F3" C13' F1" 92.6(15) . .
C13 C13' F2" 34.0(17) . .
F3" C13' F2" 106.6(15) . .
F1" C13' F2" 130.6(14) . .
C13 C13' C14 69(2) . .
F3" C13' C14 113.3(13) . .
F1" C13' C14 116.5(11) . .
F2" C13' C14 97.1(11) . .
C13' C13 F2" 129(2) . .
C13' C13 F2' 141(2) . .
F2" C13 F2' 50.4(10) . .
C13' C13 F3' 72(2) . .
F2" C13 F3' 61.1(10) . .
F2' C13 F3' 106.6(11) . .
C13' C13 F1 94(2) . .
F2" C13 F1 95.5(11) . .
F2' C13 F1 52.7(8) . .
F3' C13 F1 120.7(10) . .
C13' C13 F1' 57.9(19) . .
F2" C13 F1' 117.2(11) . .
F2' C13 F1' 86.7(9) . .
F3' C13 F1' 104.6(9) . .
F1 C13 F1' 35.7(5) . .
C13' C13 F3 48.8(19) . .
F2" C13 F3 85.1(11) . .
F2' C13 F3 128.0(10) . .
F3' C13 F3 24.0(6) . .
F1 C13 F3 121.7(9) . .
F1' C13 F3 93.6(7) . .
C13' C13 F2 153(2) . .
F2" C13 F2 24.6(9) . .
F2' C13 F2 43.7(8) . .
F3' C13 F2 81.8(9) . .
F1 C13 F2 96.3(8) . .
F1' C13 F2 128.0(8) . .
F3 C13 F2 105.3(8) . .
C13' C13 C14 90(2) . .
F2" C13 C14 127.6(11) . .
F2' C13 C14 120.4(10) . .
F3' C13 C14 120.0(8) . .
F1 C13 C14 117.0(7) . .
F1' C13 C14 112.7(7) . .
F3 C13 C14 107.2(6) . .
F2 C13 C14 107.0(7) . .
C13' C13 F3" 31(2) . .
F2" C13 F3" 103.6(12) . .
F2' C13 F3" 142.2(11) . .
F3' C13 F3" 42.6(8) . .
F1 C13 F3" 116.8(10) . .
F1' C13 F3" 83.4(9) . .
F3 C13 F3" 18.6(6) . .
F2 C13 F3" 123.8(10) . .
C14 C13 F3" 97.0(8) . .
C13' C13 F1" 37.1(19) . .
F2" C13 F1" 131.2(12) . .
F2' C13 F1" 108.3(10) . .
F3' C13 F1" 96.7(9) . .
F1 C13 F1" 56.9(7) . .
F1' C13 F1" 21.6(4) . .
F3 C13 F1" 79.5(7) . .
F2 C13 F1" 148.1(8) . .
C14 C13 F1" 101.2(6) . .
F3" C13 F1" 65.6(8) . .

loop_
_geom_bond_atom_site_label_1
_geom_bond_atom_site_label_2
_geom_bond_distance
_geom_bond_site_symmetry_2
Cu1 O2 1.947(2) .
Cu1 O1 1.957(2) .
Cu1 O3 1.965(3) .
Cu1 O4 1.985(3) .
Cu1 O2 2.411(2) 2_556
Cu1 Cu2 3.0228(5) .
Cu2 O1 1.943(2) .
Cu2 O5 1.960(3) .
Cu2 O2 1.962(2) .
Cu2 O6 1.982(3) .
Cu2 O1 2.425(2) 2_556
F4 C17 1.329(5) .
F5 C17 1.327(5) .
F6 C17 1.328(5) .
F7 C18 1.328(5) .
F8 C18 1.330(5) .
F9 C18 1.338(5) .
F10 C22 1.343(6) .
F11 C22 1.319(6) .
F12 C22 1.333(7) .
O1 Cu2 2.425(2) 2_556
O1 H1 0.85(2) .
O2 Cu1 2.411(2) 2_556
O2 H2 0.852(19) .
O3 C2 1.277(5) .
O4 C4 1.492(4) .
O4 H4 1.13(8) .
O4 H4A 1.17(9) .
O5 C8 1.276(4) .
O6 C10 1.498(4) .
O6 H6 1.13(9) .
O6 H6D 1.16(9) .
O7 C14 1.246(5) .
O8 C16 1.244(5) .
O9 C19 1.250(4) .
O10 C21 1.242(5) .
C1 C2 1.498(6) .
C1 H1A 0.9800 .
C1 H1B 0.9800 .
C1 H1C 0.9800 .
C2 C3 1.500(6) .
C3 C4 1.532(6) .
C3 H3A 0.9900 .
C3 H3B 0.9900 .
C4 C5 1.520(5) .
C4 C6 1.537(5) .
C5 H5A 0.9800 .
C5 H5B 0.9800 .
C5 H5C 0.9800 .
C6 H6A 0.9800 .
C6 H6B 0.9800 .
C6 H6C 0.9800 .
C7 C8 1.494(5) .
C7 H7A 0.9800 .
C7 H7B 0.9800 .
C7 H7C 0.9800 .
C8 C9 1.514(5) .
C9 C10 1.521(5) .
C9 H9A 0.9900 .
C9 H9B 0.9900 .
C10 C11 1.523(5) .
C10 C12 1.543(5) .
C11 H11A 0.9800 .
C11 H11B 0.9800 .
C11 H11C 0.9800 .
C12 H12A 0.9800 .
C12 H12B 0.9800 .
C12 H12C 0.9800 .
C14 C15 1.392(6) .
C14 C13 1.537(9) .
C14 C13' 1.642(16) .
C15 C16 1.394(6) .
C15 H15 0.9500 .
C16 C17 1.535(6) .
C18 C19 1.533(6) .
C19 C20 1.394(6) .
C20 C21 1.403(6) .
C20 H20 0.9500 .
C21 C22 1.527(7) .
F1 C13 1.281(12) .
F2 C13 1.472(14) .
F3 C13 1.424(12) .
F1' C13 1.394(11) .
F1' F2' 1.764(15) .
F2' C13 1.165(13) .
F3' C13 1.180(13) .
F1" C13' 1.299(19) .
F1" C13 1.705(14) .
F2" C13 1.105(17) .
F2" C13' 1.53(2) .
F3" C13' 1.26(2) .
F3" C13 1.70(2) .
C13' C13 0.566(15) .

loop_
_geom_hbond_atom_site_label_D
_geom_hbond_atom_site_label_H
_geom_hbond_atom_site_label_A
_geom_hbond_distance_DH
_geom_hbond_distance_HA
_geom_hbond_distance_DA
_geom_hbond_angle_DHA
_geom_hbond_site_symmetry_A
O1 H1 O7 0.85(2) 2.22(3) 2.983(4) 148(5) 6_556
O1 H1 O8 0.85(2) 2.58(4) 3.243(4) 136(5) 6_556
O2 H2 O9 0.852(19) 2.32(3) 3.039(3) 143(4) 2
O2 H2 O10 0.852(19) 2.46(3) 3.124(4) 135(3) 2
O4 H4 O9 1.13(8) 1.97(8) 3.086(4) 170(7) 1_556
O4 H4A O7 1.17(9) 1.79(9) 2.923(4) 161(7) 6_556
O6 H6 O7 1.13(9) 1.98(9) 3.085(4) 168(6) 5_556
O6 H6D O9 1.16(9) 1.78(9) 2.921(4) 168(7) 2

loop_
_geom_torsion_atom_site_label_1
_geom_torsion_atom_site_label_2
_geom_torsion_atom_site_label_3
_geom_torsion_atom_site_label_4
_geom_torsion
_geom_torsion_site_symmetry_1
_geom_torsion_site_symmetry_4
O2 Cu1 Cu2 O1 -174.78(14) . .
O3 Cu1 Cu2 O1 170.36(16) . .
O4 Cu1 Cu2 O1 1.67(16) . .
O2 Cu1 Cu2 O1 -83.19(12) 2_556 .
O2 Cu1 Cu2 O5 170.83(15) . .
O1 Cu1 Cu2 O5 -14.39(15) . .
O3 Cu1 Cu2 O5 155.97(17) . .
O4 Cu1 Cu2 O5 -12.72(17) . .
O2 Cu1 Cu2 O5 -97.58(13) 2_556 .
O1 Cu1 Cu2 O2 174.78(14) . .
O3 Cu1 Cu2 O2 -14.86(16) . .
O4 Cu1 Cu2 O2 176.45(16) . .
O2 Cu1 Cu2 O2 91.58(11) 2_556 .
O2 Cu1 Cu2 O6 0.30(16) . .
O1 Cu1 Cu2 O6 175.08(16) . .
O3 Cu1 Cu2 O6 -14.56(18) . .
O4 Cu1 Cu2 O6 176.75(17) . .
O2 Cu1 Cu2 O6 91.89(14) 2_556 .
O2 Cu1 Cu2 O1 -82.58(12) . 2_556
O1 Cu1 Cu2 O1 92.20(11) . 2_556
O3 Cu1 Cu2 O1 -97.44(13) . 2_556
O4 Cu1 Cu2 O1 93.87(14) . 2_556
O2 Cu1 Cu2 O1 9.01(8) 2_556 2_556
O5 Cu2 O1 Cu1 169.13(12) . .
O2 Cu2 O1 Cu1 -3.37(9) . .
O6 Cu2 O1 Cu1 -39.0(12) . .
O1 Cu2 O1 Cu1 -83.88(9) 2_556 .
O5 Cu2 O1 Cu2 -90.79(10) . 2_556
O2 Cu2 O1 Cu2 96.71(9) . 2_556
O6 Cu2 O1 Cu2 61.1(12) . 2_556
O1 Cu2 O1 Cu2 16.20(11) 2_556 2_556
Cu1 Cu2 O1 Cu2 100.08(10) . 2_556
O2 Cu1 O1 Cu2 3.39(9) . .
O3 Cu1 O1 Cu2 -38.0(6) . .
O4 Cu1 O1 Cu2 -178.82(11) . .
O2 Cu1 O1 Cu2 90.93(10) 2_556 .
O2 Cu1 O1 Cu2 -89.71(9) . 2_556
O3 Cu1 O1 Cu2 -131.1(5) . 2_556
O4 Cu1 O1 Cu2 88.08(11) . 2_556
O2 Cu1 O1 Cu2 -2.17(8) 2_556 2_556
Cu2 Cu1 O1 Cu2 -93.11(11) . 2_556
O1 Cu1 O2 Cu2 -3.36(9) . .
O3 Cu1 O2 Cu2 168.86(12) . .
O4 Cu1 O2 Cu2 -26.3(12) . .
O2 Cu1 O2 Cu2 -84.40(9) 2_556 .
O1 Cu1 O2 Cu1 97.08(9) . 2_556
O3 Cu1 O2 Cu1 -90.70(11) . 2_556
O4 Cu1 O2 Cu1 74.1(12) . 2_556
O2 Cu1 O2 Cu1 16.04(11) 2_556 2_556
Cu2 Cu1 O2 Cu1 100.44(11) . 2_556
O1 Cu2 O2 Cu1 3.38(9) . .
O5 Cu2 O2 Cu1 -35.7(5) . .
O6 Cu2 O2 Cu1 -179.79(11) . .
O1 Cu2 O2 Cu1 91.33(10) 2_556 .
O1 Cu2 O2 Cu1 -90.13(9) . 2_556
O5 Cu2 O2 Cu1 -129.2(5) . 2_556
O6 Cu2 O2 Cu1 86.71(11) . 2_556
O1 Cu2 O2 Cu1 -2.17(8) 2_556 2_556
Cu1 Cu2 O2 Cu1 -93.50(10) . 2_556
O2 Cu1 O3 C2 179.3(4) . .
O1 Cu1 O3 C2 -140.3(5) . .
O4 Cu1 O3 C2 0.8(4) . .
O2 Cu1 O3 C2 93.0(4) 2_556 .
Cu2 Cu1 O3 C2 -171.3(3) . .
O2 Cu1 O4 C4 163.5(10) . .
O1 Cu1 O4 C4 140.9(3) . .
O3 Cu1 O4 C4 -31.6(3) . .
O2 Cu1 O4 C4 -138.6(3) 2_556 .
Cu2 Cu1 O4 C4 139.9(2) . .
O1 Cu2 O5 C8 176.5(3) . .
O2 Cu2 O5 C8 -145.3(4) . .
O6 Cu2 O5 C8 -0.9(3) . .
O1 Cu2 O5 C8 90.0(3) 2_556 .
Cu1 Cu2 O5 C8 -174.4(3) . .
O1 Cu2 O6 C10 174.6(11) . .
O5 Cu2 O6 C10 -33.5(3) . .
O2 Cu2 O6 C10 139.6(2) . .
O1 Cu2 O6 C10 -140.6(2) 2_556 .
Cu1 Cu2 O6 C10 139.4(2) . .
Cu1 O3 C2 C1 -175.4(3) . .
Cu1 O3 C2 C3 1.4(6) . .
O3 C2 C3 C4 26.2(6) . .
C1 C2 C3 C4 -156.8(4) . .
Cu1 O4 C4 C5 -62.5(4) . .
Cu1 O4 C4 C3 59.4(4) . .
Cu1 O4 C4 C6 178.0(3) . .
C2 C3 C4 O4 -56.9(4) . .
C2 C3 C4 C5 63.0(4) . .
C2 C3 C4 C6 -175.7(3) . .
Cu2 O5 C8 C7 -171.2(3) . .
Cu2 O5 C8 C9 6.8(5) . .
O5 C8 C9 C10 21.2(5) . .
C7 C8 C9 C10 -160.7(3) . .
Cu2 O6 C10 C9 61.8(3) . .
Cu2 O6 C10 C11 -61.3(3) . .
Cu2 O6 C10 C12 -179.8(2) . .
C8 C9 C10 O6 -55.9(4) . .
C8 C9 C10 C11 64.7(4) . .
C8 C9 C10 C12 -174.4(3) . .
O7 C14 C15 C16 -5.6(7) . .
C13 C14 C15 C16 179.8(5) . .
C13' C14 C15 C16 158.3(7) . .
C14 C15 C16 O8 3.0(7) . .
C14 C15 C16 C17 -176.5(4) . .
O8 C16 C17 F5 54.1(5) . .
C15 C16 C17 F5 -126.3(4) . .
O8 C16 C17 F6 -65.1(5) . .
C15 C16 C17 F6 114.5(4) . .
O8 C16 C17 F4 175.0(4) . .
C15 C16 C17 F4 -5.4(6) . .
F7 C18 C19 O9 177.0(3) . .
F8 C18 C19 O9 56.3(5) . .
F9 C18 C19 O9 -61.7(5) . .
F7 C18 C19 C20 -3.3(5) . .
F8 C18 C19 C20 -123.9(4) . .
F9 C18 C19 C20 118.0(4) . .
O9 C19 C20 C21 1.0(6) . .
C18 C19 C20 C21 -178.7(4) . .
C19 C20 C21 O10 1.2(7) . .
C19 C20 C21 C22 -178.1(4) . .
O10 C21 C22 F11 -57.6(6) . .
C20 C21 C22 F11 121.8(5) . .
O10 C21 C22 F12 59.9(5) . .
C20 C21 C22 F12 -120.7(5) . .
O10 C21 C22 F10 179.9(4) . .
C20 C21 C22 F10 -0.8(6) . .
C13 F3" C13' F1" 156(4) . .
C13 F3" C13' F2" 22(3) . .
C13 F3" C13' C14 -84(4) . .
C13 F1" C13' F3" -159(4) . .
C13 F1" C13' F2" -44(3) . .
C13 F1" C13' C14 84(3) . .
C13 F2" C13' F3" -152(4) . .
C13 F2" C13' F1" 100(4) . .
C13 F2" C13' C14 -35(3) . .
O7 C14 C13' C13 -83(2) . .
C15 C14 C13' C13 110.7(19) . .
O7 C14 C13' F3" 48.2(17) . .
C15 C14 C13' F3" -117.8(15) . .
C13 C14 C13' F3" 132(3) . .
O7 C14 C13' F1" 153.9(11) . .
C15 C14 C13' F1" -12.1(15) . .
C13 C14 C13' F1" -123(3) . .
O7 C14 C13' F2" -63.3(11) . .
C15 C14 C13' F2" 130.6(9) . .
C13 C14 C13' F2" 19.9(16) . .
F3" C13' C13 F2" 40(5) . .
F1" C13' C13 F2" -109(3) . .
C14 C13' C13 F2" 143(3) . .
F3" C13' C13 F2' 113(4) . .
F1" C13' C13 F2' -36(5) . .
F2" C13' C13 F2' 73(3) . .
C14 C13' C13 F2' -144(3) . .
F3" C13' C13 F3' 19(3) . .
F1" C13' C13 F3' -130(3) . .
F2" C13' C13 F3' -21(3) . .
C14 C13' C13 F3' 121.7(8) . .
F3" C13' C13 F1 140(3) . .
F1" C13' C13 F1 -9(3) . .
F2" C13' C13 F1 100(2) . .
C14 C13' C13 F1 -117.1(8) . .
F3" C13' C13 F1' 140(4) . .
F1" C13' C13 F1' -8.6(15) . .
F2" C13' C13 F1' 100(2) . .
C14 C13' C13 F1' -116.8(11) . .
F3" C13' C13 F3 10(2) . .
F1" C13' C13 F3 -139(4) . .
F2" C13' C13 F3 -30(4) . .
C14 C13' C13 F3 112.8(15) . .
F3" C13' C13 F2 29(7) . .
F1" C13' C13 F2 -120(4) . .
F2" C13' C13 F2 -11(3) . .
C14 C13' C13 F2 131(5) . .
F3" C13' C13 C14 -103(3) . .
F1" C13' C13 C14 108(2) . .
F2" C13' C13 C14 -143(3) . .
F1" C13' C13 F3" -149(5) . .
F2" C13' C13 F3" -40(5) . .
C14 C13' C13 F3" 103(3) . .
F3" C13' C13 F1" 149(5) . .
F2" C13' C13 F1" 109(3) . .
C14 C13' C13 F1" -108(2) . .
C13' F2" C13 F2' -129(3) . .
C13' F2" C13 F3' 23(3) . .
C13' F2" C13 F1 -99(3) . .
C13' F2" C13 F1' -69(3) . .
C13' F2" C13 F3 22(3) . .
C13' F2" C13 F2 168(3) . .
C13' F2" C13 C14 130(4) . .
C13' F2" C13 F3" 20(3) . .
C13' F2" C13 F1" -49(3) . .
F1' F2' C13 C13' 23(4) . .
F1' F2' C13 F2" 129.9(15) . .
F1' F2' C13 F3' 104.3(10) . .
F1' F2' C13 F1 -12.0(8) . .
F1' F2' C13 F3 92.0(12) . .
F1' F2' C13 F2 162.6(11) . .
F1' F2' C13 C14 -114.4(10) . .
F1' F2' C13 F3" 74.7(18) . .
F1' F2' C13 F1" 1.1(6) . .
F2' F1' C13 C13' -163(3) . .
F2' F1' C13 F2" -41.6(12) . .
F2' F1' C13 F3' -106.3(12) . .
F2' F1' C13 F1 16.5(11) . .
F2' F1' C13 F3 -127.9(10) . .
F2' F1' C13 F2 -15.2(10) . .
F2' F1' C13 C14 121.7(11) . .
F2' F1' C13 F3" -143.5(11) . .
F2' F1' C13 F1" -177.0(15) . .
O7 C14 C13 C13' 106(2) . .
C15 C14 C13 C13' -79(2) . .
O7 C14 C13 F2" -37.9(15) . .
C15 C14 C13 F2" 137.6(14) . .
C13' C14 C13 F2" -144(3) . .
O7 C14 C13 F2' -99.1(12) . .
C15 C14 C13 F2' 76.4(12) . .
C13' C14 C13 F2' 155(3) . .
O7 C14 C13 F3' 37.0(12) . .
C15 C14 C13 F3' -147.5(10) . .
C13' C14 C13 F3' -69(2) . .
O7 C14 C13 F1 -159.8(8) . .
C15 C14 C13 F1 15.7(11) . .
C13' C14 C13 F1 94(2) . .
O7 C14 C13 F1' 161.0(6) . .
C15 C14 C13 F1' -23.5(9) . .
C13' C14 C13 F1' 55.0(19) . .
O7 C14 C13 F3 59.3(8) . .
C15 C14 C13 F3 -125.2(7) . .
C13' C14 C13 F3 -46.6(19) . .
O7 C14 C13 F2 -53.3(8) . .
C15 C14 C13 F2 122.2(7) . .
C13' C14 C13 F2 -159(2) . .
O7 C14 C13 F3" 75.3(9) . .
C15 C14 C13 F3" -109.2(8) . .
C13' C14 C13 F3" -31(2) . .
O7 C14 C13 F1" 141.7(6) . .
C15 C14 C13 F1" -42.8(8) . .
C13' C14 C13 F1" 35.8(19) . .
C13' F3" C13 F2" -149(4) . .
C13' F3" C13 F2' -109(4) . .
C13' F3" C13 F3' -153(4) . .
C13' F3" C13 F1 -46(4) . .
C13' F3" C13 F1' -33(4) . .
C13' F3" C13 F3 -156(5) . .
C13' F3" C13 F2 -165(4) . .
C13' F3" C13 C14 79(4) . .
C13' F3" C13 F1" -20(4) . .
C13' F1" C13 F2" 104(4) . .
C13' F1" C13 F2' 157(4) . .
C13' F1" C13 F3' 47(3) . .
C13' F1" C13 F1 169(3) . .
C13' F1" C13 F1' 160(4) . .
C13' F1" C13 F3 30(3) . .
C13' F1" C13 F2 132(4) . .
C13' F1" C13 C14 -76(3) . .
C13' F1" C13 F3" 17(3) . .
